data_4340160
loop_
_publ_author_name
'Wang, Jun-Jieh'
'Tessier, Christian'
'Holm, R. H.'

_publ_section_title
;
 Analogue reaction systems of selenate reductase.
;
_journal_issue 7
_journal_name_full 'Inorganic chemistry'
_journal_page_first 2979
_journal_page_last 2988
_journal_paper_doi 10.1021/ic0521630
_journal_volume 45
_journal_year 2006
_chemical_formula_moiety 'C9 H15 O2 S4 W, C8 H20 N'
_chemical_formula_sum 'C17 H35 N O2 S4 W'
_chemical_formula_weight 597.55
_chemical_name_systematic
; 
 ? 
;
_space_group_IT_number 14
_symmetry_cell_setting monoclinic
_symmetry_space_group_name_Hall '-P 2yn'
_symmetry_space_group_name_H-M 'P 1 21/n 1'
_atom_sites_solution_hydrogens geom
_atom_sites_solution_primary direct
_atom_sites_solution_secondary difmap
_audit_creation_method SHELXL-97
_cell_angle_alpha 90.00
_cell_angle_beta 91.944(5)
_cell_angle_gamma 90.00
_cell_formula_units_Z 4
_cell_length_a 8.979(3)
_cell_length_b 16.925(5)
_cell_length_c 15.476(5)
_cell_measurement_reflns_used 1016
_cell_measurement_temperature 193(2)
_cell_measurement_theta_max 27.79
_cell_measurement_theta_min 2.57
_cell_volume 2350.5(13)
_computing_cell_refinement 'SMART (Bruker, 2001)'
_computing_data_collection 'SMART (Bruker, 2001)'
_computing_data_reduction 'SAINT (Bruker, 2003)'
_computing_molecular_graphics 'SHELXTL (Bruker, 2000)'
_computing_publication_material 'SHELXTL (Bruker, 2000)'
_computing_structure_refinement 'SHELXL-97 (Sheldrick, 1997)'
_computing_structure_solution 'SHELXS-97 (Sheldrick, 1990)'
_diffrn_ambient_temperature 193(2)
_diffrn_detector_area_resol_mean 8.3
_diffrn_measured_fraction_theta_full 0.985
_diffrn_measured_fraction_theta_max 0.985
_diffrn_measurement_device_type 'Bruker Smart CCD 1K'
_diffrn_measurement_method \w
_diffrn_radiation_monochromator graphite
_diffrn_radiation_source 'Sealed tube'
_diffrn_radiation_type MoK\a
_diffrn_radiation_wavelength 0.71073
_diffrn_reflns_av_R_equivalents 0.0223
_diffrn_reflns_av_sigmaI/netI 0.0246
_diffrn_reflns_limit_h_max 11
_diffrn_reflns_limit_h_min -11
_diffrn_reflns_limit_k_max 22
_diffrn_reflns_limit_k_min -17
_diffrn_reflns_limit_l_max 14
_diffrn_reflns_limit_l_min -20
_diffrn_reflns_number 14622
_diffrn_reflns_theta_full 27.86
_diffrn_reflns_theta_max 27.86
_diffrn_reflns_theta_min 1.78
_diffrn_standards_decay_% 0
_exptl_absorpt_coefficient_mu 5.281
_exptl_absorpt_correction_T_max 0.6571
_exptl_absorpt_correction_T_min 0.1937
_exptl_absorpt_correction_type multi-scan
_exptl_absorpt_process_details 'SADABS (Sheldrick, 2002)'
_exptl_crystal_colour green
_exptl_crystal_density_diffrn 1.689
_exptl_crystal_density_method 'not measured'
_exptl_crystal_description block
_exptl_crystal_F_000 1192
_exptl_crystal_size_max 0.45
_exptl_crystal_size_mid 0.22
_exptl_crystal_size_min 0.08
_refine_diff_density_max 2.006
_refine_diff_density_min -1.877
_refine_diff_density_rms 0.141
_refine_ls_extinction_coef 0.00066(11)
_refine_ls_extinction_expression Fc^*^=kFc[1+0.001xFc^2^\l^3^/sin(2\q)]^-1/4^
_refine_ls_extinction_method SHELXL
_refine_ls_goodness_of_fit_ref 1.255
_refine_ls_hydrogen_treatment constr
_refine_ls_matrix_type full
_refine_ls_number_parameters 236
_refine_ls_number_reflns 5508
_refine_ls_number_restraints 0
_refine_ls_restrained_S_all 1.255
_refine_ls_R_factor_all 0.0380
_refine_ls_R_factor_gt 0.0360
_refine_ls_shift/su_max 0.001
_refine_ls_shift/su_mean 0.000
_refine_ls_structure_factor_coef Fsqd
_refine_ls_weighting_details 'calc w=1/[\s^2^(Fo^2^)+(0.0142P)^2^+16.0113P] where P=(Fo^2^+2Fc^2^)/3'
_refine_ls_weighting_scheme calc
_refine_ls_wR_factor_gt 0.0839
_refine_ls_wR_factor_ref 0.0846
_reflns_number_gt 5235
_reflns_number_total 5508
_reflns_threshold_expression >2sigma(I)
_cod_data_source_file ic0521630si20051220_102714.cif
_cod_data_source_block 9
_cod_depositor_comments
;
The following automatic conversions were performed:

'_symmetry_cell_setting' value 'Monoclinic' changed to 'monoclinic'
according to
/usr/data/users/saulius/automatic-downloads/retrospective/ACS/lib/dictionaries/cif_core.dic
dictionary named 'cif_core.dic' version 2.4.2 from 2011-04-26.

Automatic conversion script
Id: cif_fix_values 2281 2013-09-26 08:29:07Z andrius 
;
_cod_original_sg_symbol_Hall -P2yn
_cod_original_sg_symbol_H-M P2(1)/n
_cod_database_code 4340160

loop_
_symmetry_equiv_pos_as_xyz
'x, y, z'
'-x+1/2, y+1/2, -z+1/2'
'-x, -y, -z'
'x-1/2, -y-1/2, z-1/2'

loop_
_atom_site_label
_atom_site_type_symbol
_atom_site_fract_x
_atom_site_fract_y
_atom_site_fract_z
_atom_site_U_iso_or_equiv
_atom_site_adp_type
_atom_site_occupancy
_atom_site_symmetry_multiplicity
_atom_site_calc_flag
_atom_site_refinement_flags
W W -0.02872(2) 0.123352(12) 0.795432(13) 0.01830(8) Uani 1 1 d .
S1 S 0.20872(15) 0.16877(9) 0.85247(10) 0.0288(3) Uani 1 1 d .
S2 S 0.13401(15) 0.02422(8) 0.73757(10) 0.0262(3) Uani 1 1 d .
S3 S -0.19780(15) 0.04605(9) 0.70789(10) 0.0284(3) Uani 1 1 d .
S4 S -0.02687(16) 0.19602(8) 0.65315(9) 0.0279(3) Uani 1 1 d .
O1 O -0.1129(4) 0.0731(2) 0.8774(3) 0.0298(9) Uani 1 1 d .
O2 O -0.0820(4) 0.2258(2) 0.8390(3) 0.0288(8) Uani 1 1 d .
C1 C 0.3485(6) 0.1000(4) 0.8320(4) 0.0297(12) Uani 1 1 d .
C2 C 0.3161(6) 0.0376(4) 0.7808(4) 0.0318(13) Uani 1 1 d .
C3 C -0.1720(7) 0.0656(4) 0.5989(4) 0.0331(13) Uani 1 1 d .
C4 C -0.0995(7) 0.1311(4) 0.5758(4) 0.0327(13) Uani 1 1 d .
C5 C 0.4953(7) 0.1141(5) 0.8791(5) 0.0436(16) Uani 1 1 d .
H5A H 0.5029 0.0798 0.9301 0.065 Uiso 1 1 calc R
H5B H 0.5017 0.1695 0.8973 0.065 Uiso 1 1 calc R
H5C H 0.5768 0.1022 0.8407 0.065 Uiso 1 1 calc R
C6 C 0.4240(8) -0.0250(4) 0.7561(6) 0.053(2) Uani 1 1 d .
H6A H 0.5249 -0.0098 0.7758 0.080 Uiso 1 1 calc R
H6B H 0.4208 -0.0312 0.6931 0.080 Uiso 1 1 calc R
H6C H 0.3971 -0.0752 0.7831 0.080 Uiso 1 1 calc R
C7 C -0.2411(9) 0.0052(5) 0.5373(5) 0.055(2) Uani 1 1 d .
H7A H -0.2332 0.0238 0.4777 0.083 Uiso 1 1 calc R
H7B H -0.3463 -0.0021 0.5503 0.083 Uiso 1 1 calc R
H7C H -0.1883 -0.0453 0.5442 0.083 Uiso 1 1 calc R
C8 C -0.0789(9) 0.1550(5) 0.4825(4) 0.0502(19) Uani 1 1 d .
H8A H -0.0928 0.1088 0.4450 0.075 Uiso 1 1 calc R
H8B H 0.0217 0.1762 0.4763 0.075 Uiso 1 1 calc R
H8C H -0.1524 0.1956 0.4660 0.075 Uiso 1 1 calc R
C9 C -0.0372(8) 0.3037(4) 0.8198(5) 0.0389(15) Uani 1 1 d .
H9A H 0.0707 0.3087 0.8301 0.058 Uiso 1 1 calc R
H9B H -0.0888 0.3409 0.8569 0.058 Uiso 1 1 calc R
H9C H -0.0624 0.3154 0.7590 0.058 Uiso 1 1 calc R
N N 0.4952(5) 0.3024(3) 0.6215(3) 0.0238(9) Uani 1 1 d .
C11 C 0.5185(9) 0.2418(4) 0.5506(4) 0.0400(15) Uani 1 1 d .
H11A H 0.4800 0.2640 0.4950 0.048 Uiso 1 1 calc R
H11B H 0.6268 0.2330 0.5454 0.048 Uiso 1 1 calc R
C12 C 0.4441(11) 0.1628(4) 0.5648(6) 0.059(2) Uani 1 1 d .
H12A H 0.4848 0.1390 0.6183 0.089 Uiso 1 1 calc R
H12B H 0.4627 0.1278 0.5160 0.089 Uiso 1 1 calc R
H12C H 0.3365 0.1706 0.5696 0.089 Uiso 1 1 calc R
C21 C 0.5616(6) 0.3812(3) 0.5946(4) 0.0273(11) Uani 1 1 d .
H21A H 0.5191 0.3953 0.5368 0.033 Uiso 1 1 calc R
H21B H 0.5297 0.4223 0.6356 0.033 Uiso 1 1 calc R
C22 C 0.7293(7) 0.3836(4) 0.5911(4) 0.0352(13) Uani 1 1 d .
H22A H 0.7731 0.3762 0.6494 0.053 Uiso 1 1 calc R
H22B H 0.7603 0.4349 0.5684 0.053 Uiso 1 1 calc R
H22C H 0.7633 0.3414 0.5532 0.053 Uiso 1 1 calc R
C31 C 0.3308(6) 0.3153(4) 0.6372(4) 0.0354(14) Uani 1 1 d .
H31A H 0.2883 0.2654 0.6589 0.043 Uiso 1 1 calc R
H31B H 0.3214 0.3556 0.6830 0.043 Uiso 1 1 calc R
C32 C 0.2404(8) 0.3412(6) 0.5586(5) 0.058(2) Uani 1 1 d .
H32A H 0.2793 0.3915 0.5376 0.088 Uiso 1 1 calc R
H32B H 0.1361 0.3479 0.5738 0.088 Uiso 1 1 calc R
H32C H 0.2470 0.3011 0.5132 0.088 Uiso 1 1 calc R
C41 C 0.5706(7) 0.2702(3) 0.7033(4) 0.0285(12) Uani 1 1 d .
H41A H 0.5220 0.2198 0.7184 0.034 Uiso 1 1 calc R
H41B H 0.6759 0.2584 0.6913 0.034 Uiso 1 1 calc R
C42 C 0.5670(8) 0.3245(4) 0.7804(4) 0.0402(15) Uani 1 1 d .
H42A H 0.6095 0.3758 0.7653 0.060 Uiso 1 1 calc R
H42B H 0.6254 0.3013 0.8287 0.060 Uiso 1 1 calc R
H42C H 0.4637 0.3317 0.7973 0.060 Uiso 1 1 calc R

loop_
_atom_site_aniso_label
_atom_site_aniso_U_11
_atom_site_aniso_U_22
_atom_site_aniso_U_33
_atom_site_aniso_U_23
_atom_site_aniso_U_13
_atom_site_aniso_U_12
W 0.01892(11) 0.01676(11) 0.01933(11) 0.00255(7) 0.00233(7) 0.00072(7)
S1 0.0241(6) 0.0299(7) 0.0320(7) -0.0071(6) -0.0058(5) 0.0027(5)
S2 0.0224(6) 0.0208(6) 0.0357(7) -0.0054(5) 0.0056(5) -0.0010(5)
S3 0.0217(6) 0.0305(7) 0.0330(7) 0.0003(6) 0.0023(5) -0.0092(5)
S4 0.0302(7) 0.0275(7) 0.0260(7) 0.0104(5) 0.0026(5) -0.0033(5)
O1 0.031(2) 0.031(2) 0.029(2) 0.0049(17) 0.0102(16) 0.0020(17)
O2 0.032(2) 0.0223(19) 0.032(2) -0.0013(16) -0.0029(17) 0.0039(16)
C1 0.025(3) 0.031(3) 0.033(3) 0.006(2) 0.000(2) 0.005(2)
C2 0.025(3) 0.027(3) 0.043(3) 0.006(2) 0.006(2) -0.002(2)
C3 0.028(3) 0.041(3) 0.030(3) -0.005(3) -0.004(2) -0.002(2)
C4 0.032(3) 0.043(3) 0.023(3) 0.004(2) 0.000(2) 0.006(3)
C5 0.027(3) 0.053(4) 0.050(4) 0.001(3) -0.009(3) -0.008(3)
C6 0.030(3) 0.033(4) 0.098(6) -0.009(4) 0.019(4) 0.003(3)
C7 0.055(5) 0.063(5) 0.047(4) -0.015(4) -0.014(4) -0.012(4)
C8 0.058(5) 0.068(5) 0.025(3) 0.011(3) 0.009(3) 0.009(4)
C9 0.048(4) 0.023(3) 0.045(4) -0.004(3) -0.008(3) 0.004(3)
N 0.029(2) 0.021(2) 0.022(2) -0.0013(17) 0.0013(18) -0.0025(18)
C11 0.056(4) 0.034(3) 0.030(3) -0.011(3) 0.006(3) -0.006(3)
C12 0.085(6) 0.035(4) 0.058(5) -0.017(3) 0.004(4) -0.023(4)
C21 0.032(3) 0.021(3) 0.028(3) 0.003(2) 0.003(2) -0.002(2)
C22 0.030(3) 0.033(3) 0.042(3) -0.001(3) 0.005(3) -0.008(2)
C31 0.024(3) 0.047(4) 0.035(3) 0.009(3) 0.001(2) -0.005(3)
C32 0.033(3) 0.086(6) 0.055(5) 0.032(4) -0.010(3) -0.007(4)
C41 0.031(3) 0.027(3) 0.028(3) 0.003(2) 0.002(2) 0.004(2)
C42 0.049(4) 0.047(4) 0.024(3) -0.002(3) -0.002(3) 0.008(3)

loop_
_atom_type_symbol
_atom_type_description
_atom_type_scat_dispersion_real
_atom_type_scat_dispersion_imag
_atom_type_scat_source
C C 0.0033 0.0016 'International Tables Vol C Tables 4.2.6.8 and 6.1.1.4'
H H 0.0000 0.0000 'International Tables Vol C Tables 4.2.6.8 and 6.1.1.4'
N N 0.0061 0.0033 'International Tables Vol C Tables 4.2.6.8 and 6.1.1.4'
O O 0.0106 0.0060 'International Tables Vol C Tables 4.2.6.8 and 6.1.1.4'
S S 0.1246 0.1234 'International Tables Vol C Tables 4.2.6.8 and 6.1.1.4'
W W -0.8490 6.8722 'International Tables Vol C Tables 4.2.6.8 and 6.1.1.4'

loop_
_geom_angle_atom_site_label_1
_geom_angle_atom_site_label_2
_geom_angle_atom_site_label_3
_geom_angle
O1 W O2 93.79(18)
O1 W S3 82.02(15)
O2 W S3 122.04(12)
O1 W S1 107.03(15)
O2 W S1 79.14(12)
S3 W S1 157.05(5)
O1 W S2 102.47(14)
O2 W S2 156.20(13)
S3 W S2 77.90(5)
S1 W S2 79.53(5)
O1 W S4 154.08(14)
O2 W S4 82.87(13)
S3 W S4 78.17(5)
S1 W S4 97.61(5)
S2 W S4 89.61(5)
C1 S1 W 110.7(2)
C2 S2 W 109.6(2)
C3 S3 W 110.0(2)
C4 S4 W 106.2(2)
C9 O2 W 133.6(4)
C2 C1 C5 125.4(6)
C2 C1 S1 119.1(4)
C5 C1 S1 115.4(5)
C1 C2 C6 125.3(6)
C1 C2 S2 120.3(5)
C6 C2 S2 114.4(5)
C4 C3 C7 125.6(6)
C4 C3 S3 119.8(5)
C7 C3 S3 114.5(5)
C3 C4 C8 123.4(6)
C3 C4 S4 121.0(5)
C8 C4 S4 115.6(5)
C1 C5 H5A 109.5
C1 C5 H5B 109.5
H5A C5 H5B 109.5
C1 C5 H5C 109.5
H5A C5 H5C 109.5
H5B C5 H5C 109.5
C2 C6 H6A 109.5
C2 C6 H6B 109.5
H6A C6 H6B 109.5
C2 C6 H6C 109.5
H6A C6 H6C 109.5
H6B C6 H6C 109.5
C3 C7 H7A 109.5
C3 C7 H7B 109.5
H7A C7 H7B 109.5
C3 C7 H7C 109.5
H7A C7 H7C 109.5
H7B C7 H7C 109.5
C4 C8 H8A 109.5
C4 C8 H8B 109.5
H8A C8 H8B 109.5
C4 C8 H8C 109.5
H8A C8 H8C 109.5
H8B C8 H8C 109.5
O2 C9 H9A 109.5
O2 C9 H9B 109.5
H9A C9 H9B 109.5
O2 C9 H9C 109.5
H9A C9 H9C 109.5
H9B C9 H9C 109.5
C41 N C31 109.1(4)
C41 N C11 107.0(5)
C31 N C11 111.7(5)
C41 N C21 112.0(4)
C31 N C21 108.0(4)
C11 N C21 109.2(4)
C12 C11 N 114.7(6)
C12 C11 H11A 108.6
N C11 H11A 108.6
C12 C11 H11B 108.6
N C11 H11B 108.6
H11A C11 H11B 107.6
C11 C12 H12A 109.5
C11 C12 H12B 109.5
H12A C12 H12B 109.5
C11 C12 H12C 109.5
H12A C12 H12C 109.5
H12B C12 H12C 109.5
C22 C21 N 115.7(5)
C22 C21 H21A 108.4
N C21 H21A 108.4
C22 C21 H21B 108.4
N C21 H21B 108.4
H21A C21 H21B 107.4
C21 C22 H22A 109.5
C21 C22 H22B 109.5
H22A C22 H22B 109.5
C21 C22 H22C 109.5
H22A C22 H22C 109.5
H22B C22 H22C 109.5
C32 C31 N 114.4(5)
C32 C31 H31A 108.7
N C31 H31A 108.7
C32 C31 H31B 108.7
N C31 H31B 108.7
H31A C31 H31B 107.6
C31 C32 H32A 109.5
C31 C32 H32B 109.5
H32A C32 H32B 109.5
C31 C32 H32C 109.5
H32A C32 H32C 109.5
H32B C32 H32C 109.5
C42 C41 N 114.9(5)
C42 C41 H41A 108.6
N C41 H41A 108.6
C42 C41 H41B 108.6
N C41 H41B 108.6
H41A C41 H41B 107.5
C41 C42 H42A 109.5
C41 C42 H42B 109.5
H42A C42 H42B 109.5
C41 C42 H42C 109.5
H42A C42 H42C 109.5
H42B C42 H42C 109.5

loop_
_geom_bond_atom_site_label_1
_geom_bond_atom_site_label_2
_geom_bond_distance
W O1 1.724(4)
W O2 1.926(4)
W S3 2.3901(15)
W S1 2.4058(15)
W S2 2.4168(14)
W S4 2.5227(15)
S1 C1 1.749(6)
S2 C2 1.761(6)
S3 C3 1.742(6)
S4 C4 1.736(6)
O2 C9 1.413(7)
C1 C2 1.345(9)
C1 C5 1.504(8)
C2 C6 1.495(9)
C3 C4 1.340(9)
C3 C7 1.516(9)
C4 C8 1.517(8)
C5 H5A 0.9800
C5 H5B 0.9800
C5 H5C 0.9800
C6 H6A 0.9800
C6 H6B 0.9800
C6 H6C 0.9800
C7 H7A 0.9800
C7 H7B 0.9800
C7 H7C 0.9800
C8 H8A 0.9800
C8 H8B 0.9800
C8 H8C 0.9800
C9 H9A 0.9800
C9 H9B 0.9800
C9 H9C 0.9800
N C41 1.517(7)
N C31 1.519(7)
N C11 1.522(7)
N C21 1.525(7)
C11 C12 1.513(10)
C11 H11A 0.9900
C11 H11B 0.9900
C12 H12A 0.9800
C12 H12B 0.9800
C12 H12C 0.9800
C21 C22 1.509(8)
C21 H21A 0.9900
C21 H21B 0.9900
C22 H22A 0.9800
C22 H22B 0.9800
C22 H22C 0.9800
C31 C32 1.504(9)
C31 H31A 0.9900
C31 H31B 0.9900
C32 H32A 0.9800
C32 H32B 0.9800
C32 H32C 0.9800
C41 C42 1.507(8)
C41 H41A 0.9900
C41 H41B 0.9900
C42 H42A 0.9800
C42 H42B 0.9800
C42 H42C 0.9800

loop_
_geom_torsion_atom_site_label_1
_geom_torsion_atom_site_label_2
_geom_torsion_atom_site_label_3
_geom_torsion_atom_site_label_4
_geom_torsion
O1 W S1 C1 92.4(3)
O2 W S1 C1 -177.0(3)
S3 W S1 C1 -18.2(3)
S2 W S1 C1 -7.6(2)
S4 W S1 C1 -95.8(2)
O1 W S2 C2 -98.5(3)
O2 W S2 C2 33.5(4)
S3 W S2 C2 -177.4(2)
S1 W S2 C2 6.8(2)
S4 W S2 C2 104.6(2)
O1 W S3 C3 -178.4(3)
O2 W S3 C3 92.1(3)
S1 W S3 C3 -63.1(3)
S2 W S3 C3 -73.8(2)
S4 W S3 C3 18.4(2)
O1 W S4 C4 -58.3(4)
O2 W S4 C4 -142.3(2)
S3 W S4 C4 -17.4(2)
S1 W S4 C4 139.7(2)
S2 W S4 C4 60.3(2)
O1 W O2 C9 167.5(5)
S3 W O2 C9 -109.5(5)
S1 W O2 C9 60.9(5)
S2 W O2 C9 34.2(7)
S4 W O2 C9 -38.3(5)
W S1 C1 C2 7.7(6)
W S1 C1 C5 -168.6(4)
C5 C1 C2 C6 -5.4(11)
S1 C1 C2 C6 178.8(6)
C5 C1 C2 S2 174.2(5)
S1 C1 C2 S2 -1.7(7)
W S2 C2 C1 -5.0(6)
W S2 C2 C6 174.5(5)
W S3 C3 C4 -17.7(6)
W S3 C3 C7 164.0(5)
C7 C3 C4 C8 1.3(11)
S3 C3 C4 C8 -176.7(5)
C7 C3 C4 S4 179.4(6)
S3 C3 C4 S4 1.4(8)
W S4 C4 C3 14.4(6)
W S4 C4 C8 -167.4(4)
C41 N C11 C12 64.5(8)
C31 N C11 C12 -54.8(8)
C21 N C11 C12 -174.1(6)
C41 N C21 C22 49.7(6)
C31 N C21 C22 169.8(5)
C11 N C21 C22 -68.5(6)
C41 N C31 C32 -175.5(6)
C11 N C31 C32 -57.4(8)
C21 N C31 C32 62.6(7)
C31 N C41 C42 -62.3(7)
C11 N C41 C42 176.7(5)
C21 N C41 C42 57.2(7)
